data_7216244
loop_
_publ_author_name
'Wang, Jian-Rong'
'Ye, Chanjuan'
'Mei, Xuefeng'

_publ_section_title
;
 Structural and physicochemical aspects of hydrochlorothiazide co-crystals
;
_journal_issue 30
_journal_name_full CrystEngComm
_journal_page_first 6996
_journal_paper_doi 10.1039/C4CE00666F
_journal_volume 16
_journal_year 2014
_chemical_formula_sum 'C31 H32 Cl N7 O4 S2'
_chemical_formula_weight 662.20
_chemical_name_common HCTEN
_chemical_name_systematic
;
 ?
;
_space_group_IT_number 14
_symmetry_cell_setting monoclinic
_symmetry_space_group_name_Hall '-P 2ybc'
_symmetry_space_group_name_H-M 'P 1 21/c 1'
_atom_sites_solution_hydrogens geom
_atom_sites_solution_primary direct
_atom_sites_solution_secondary difmap
_audit_creation_method SHELXL-97
_cell_angle_alpha 90.00
_cell_angle_beta 93.349(9)
_cell_angle_gamma 90.00
_cell_formula_units_Z 8
_cell_length_a 11.2718(14)
_cell_length_b 26.189(3)
_cell_length_c 21.160(3)
_cell_measurement_reflns_used 6169
_cell_measurement_temperature 296(2)
_cell_measurement_theta_max 54.87
_cell_measurement_theta_min 4.50
_cell_volume 6235.7(14)
_computing_cell_refinement 'Bruker SAINT'
_computing_data_collection 'Bruker APEX2'
_computing_data_reduction 'Bruker SAINT'
_computing_molecular_graphics 'Bruker SHELXTL'
_computing_publication_material 'Bruker SHELXTL'
_computing_structure_refinement 'SHELXL-97 (Sheldrick, 2008)'
_computing_structure_solution 'SHELXS-97 (Sheldrick, 2008)'
_diffrn_ambient_temperature 296(2)
_diffrn_measured_fraction_theta_full 1.000
_diffrn_measured_fraction_theta_max 1.000
_diffrn_measurement_device_type 'Bruker APEX-II CCD'
_diffrn_measurement_method 'phi and omega scans'
_diffrn_radiation_monochromator graphite
_diffrn_radiation_source 'fine-focus sealed tube'
_diffrn_radiation_type MoK\a
_diffrn_radiation_wavelength 0.71073
_diffrn_reflns_av_R_equivalents 0.0921
_diffrn_reflns_av_sigmaI/netI 0.1371
_diffrn_reflns_limit_h_max 13
_diffrn_reflns_limit_h_min -13
_diffrn_reflns_limit_k_max 22
_diffrn_reflns_limit_k_min -31
_diffrn_reflns_limit_l_max 25
_diffrn_reflns_limit_l_min -24
_diffrn_reflns_number 43859
_diffrn_reflns_theta_full 25.00
_diffrn_reflns_theta_max 25.00
_diffrn_reflns_theta_min 1.24
_exptl_absorpt_coefficient_mu 0.303
_exptl_absorpt_correction_T_max 0.8915
_exptl_absorpt_correction_T_min 0.7990
_exptl_absorpt_correction_type multi-scan
_exptl_absorpt_process_details sadabs
_exptl_crystal_colour colorless
_exptl_crystal_density_diffrn 1.411
_exptl_crystal_density_method 'not measured'
_exptl_crystal_description block
_exptl_crystal_F_000 2672
_exptl_crystal_size_max 0.22
_exptl_crystal_size_mid 0.20
_exptl_crystal_size_min 0.18
_refine_diff_density_max 1.360
_refine_diff_density_min -0.726
_refine_diff_density_rms 0.079
_refine_ls_extinction_coef 0.00031(6)
_refine_ls_extinction_expression Fc^*^=kFc[1+0.001xFc^2^\l^3^/sin(2\q)]^-1/4^
_refine_ls_extinction_method SHELXL
_refine_ls_goodness_of_fit_ref 1.022
_refine_ls_hydrogen_treatment mixed
_refine_ls_matrix_type full
_refine_ls_number_parameters 840
_refine_ls_number_reflns 10978
_refine_ls_number_restraints 286
_refine_ls_restrained_S_all 1.016
_refine_ls_R_factor_all 0.2088
_refine_ls_R_factor_gt 0.0912
_refine_ls_shift/su_max 0.083
_refine_ls_shift/su_mean 0.010
_refine_ls_structure_factor_coef Fsqd
_refine_ls_weighting_details 'calc w=1/[\s^2^(Fo^2^)+(0.0871P)^2^+22.9049P] where P=(Fo^2^+2Fc^2^)/3'
_refine_ls_weighting_scheme calc
_refine_ls_wR_factor_gt 0.2063
_refine_ls_wR_factor_ref 0.2664
_reflns_number_gt 4943
_reflns_number_total 10978
_reflns_threshold_expression >2sigma(I)
_cod_data_source_file c4ce00666f2.cif
_cod_data_source_block C:\Users\JRWang\Desktop\3161\2013316.CIF
_cod_depositor_comments 'Adding full bibliography for 7216241--7216244.cif.'
_cod_original_cell_volume 6235.8(14)
_cod_original_sg_symbol_H-M P21/c
_cod_database_code 7216244

loop_
_symmetry_equiv_pos_as_xyz
'x, y, z'
'-x, y+1/2, -z+1/2'
'-x, -y, -z'
'x, -y-1/2, z-1/2'

loop_
_atom_site_label
_atom_site_type_symbol
_atom_site_fract_x
_atom_site_fract_y
_atom_site_fract_z
_atom_site_U_iso_or_equiv
_atom_site_adp_type
_atom_site_occupancy
_atom_site_symmetry_multiplicity
_atom_site_calc_flag
_atom_site_refinement_flags
Cl1 Cl 0.13907(8) 0.08042(3) 0.96473(5) 0.0728(2) Uani 1 1 d U
Cl2 Cl 0.64033(8) 0.40626(3) 0.01019(6) 0.0831(3) Uani 1 1 d U
S1 S 0.20682(7) 0.09721(3) 0.81611(4) 0.05222(16) Uani 1 1 d U
S2 S 0.47220(6) 0.25978(3) 0.89487(4) 0.04434(15) Uani 1 1 d U
S3 S 0.77270(7) 0.40249(3) 0.15257(4) 0.05706(16) Uani 1 1 d U
S4 S 1.00351(7) 0.23298(3) 0.07999(4) 0.04481(15) Uani 1 1 d U
O1 O 0.23110(19) 0.04488(8) 0.83142(12) 0.0691(4) Uani 1 1 d U
O2 O 0.59315(16) 0.24278(8) 0.90568(10) 0.0607(4) Uani 1 1 d U
O3 O 0.4361(2) 0.28061(8) 0.83482(10) 0.0704(4) Uani 1 1 d U
O4 O 0.2608(2) 0.11796(8) 0.76223(10) 0.0717(3) Uani 1 1 d U
O5 O 0.8495(2) 0.38633(8) 0.20513(11) 0.0794(3) Uani 1 1 d U
O6 O 0.78593(19) 0.45340(7) 0.12920(12) 0.0709(4) Uani 1 1 d U
O7 O 1.12240(17) 0.24982(8) 0.07122(10) 0.0570(4) Uani 1 1 d U
O8 O 0.9772(2) 0.21254(8) 0.13998(10) 0.0650(4) Uani 1 1 d U
N5 N 0.2569(2) 0.85092(10) 0.93981(14) 0.0738(3) Uani 1 1 d U
N3' N 0.3741(2) 0.23983(9) 1.02214(11) 0.0513(3) Uani 1 1 d U
H14 H 0.3458 0.2367 1.0588 0.062 Uiso 1 1 calc R
N2' N 0.4462(2) 0.30158(8) 0.94883(11) 0.0468(3) Uani 1 1 d U
N6 N 0.5122(2) 0.51199(9) 0.83346(13) 0.0597(4) Uani 1 1 d U
N12 N 0.9896(2) 0.21904(10) 0.78921(13) 0.0632(6) Uani 1 1 d U
N10 N 0.5436(2) 0.20952(10) 0.67835(13) 0.0605(6) Uani 1 1 d U
N8 N 1.2156(2) 0.34483(9) 0.91241(12) 0.0566(3) Uani 1 1 d U
C5' C 0.9055(2) 0.28296(10) 0.05943(13) 0.03667(19) Uani 1 1 d U
N3 N 0.8706(2) 0.24893(10) -0.04595(12) 0.0576(3) Uani 1 1 d U
N2 N 0.9682(2) 0.19024(8) 0.02644(11) 0.0476(3) Uani 1 1 d U
C8 C 0.2432(4) 0.88826(15) 0.8979(2) 0.1041(3) Uani 1 1 d U
H1 H 0.1731 0.8889 0.8725 0.125 Uiso 1 1 calc R
C9 C 0.3255(3) 0.92628(14) 0.8893(2) 0.0926(3) Uani 1 1 d U
H3 H 0.3113 0.9512 0.8584 0.111 Uiso 1 1 calc R
C10 C 0.4290(3) 0.92659(12) 0.92706(16) 0.0622(3) Uani 1 1 d U
C18 C 0.5223(3) 0.96694(13) 0.92273(19) 0.0854(5) Uani 1 1 d U
H4 H 0.5935 0.9603 0.9457 0.102 Uiso 1 1 calc R
C19 C 0.5192(3) 1.00658(13) 0.89405(19) 0.0851(5) Uani 1 1 d U
H8 H 0.4491 1.0130 0.8700 0.102 Uiso 1 1 calc R
C15 C 0.6119(3) 1.04662(12) 0.89185(17) 0.0674(4) Uani 1 1 d U
C14 C 0.7217(3) 1.04480(14) 0.92568(19) 0.0788(4) Uani 1 1 d U
H5 H 0.7431 1.0173 0.9517 0.095 Uiso 1 1 calc R
C13 C 0.7984(3) 1.08624(14) 0.91878(19) 0.0823(4) Uani 1 1 d U
H2 H 0.8722 1.0850 0.9408 0.099 Uiso 1 1 calc R
C12 C 0.3584(3) 0.85201(12) 0.97386(16) 0.0625(3) Uani 1 1 d U
H10 H 0.3721 0.8263 1.0037 0.075 Uiso 1 1 calc R
C11 C 0.4442(3) 0.88746(12) 0.96886(17) 0.0627(3) Uani 1 1 d U
H9 H 0.5142 0.8851 0.9942 0.075 Uiso 1 1 calc R
C16 C 0.5875(3) 1.08820(13) 0.85467(19) 0.0758(4) Uani 1 1 d U
H7 H 0.5155 1.0906 0.8310 0.091 Uiso 1 1 calc R
C17 C 0.6695(3) 1.12604(14) 0.85251(19) 0.0803(4) Uani 1 1 d U
H6 H 0.6498 1.1539 0.8267 0.096 Uiso 1 1 calc R
N4 N 0.7745(2) 1.12700(11) 0.88356(15) 0.0789(4) Uani 1 1 d U
C3 C 0.2586(2) 0.13667(10) 0.87942(14) 0.0401(2) Uani 1 1 d U
C4 C 0.3342(2) 0.17643(10) 0.86691(14) 0.0410(3) Uani 1 1 d U
H12 H 0.3574 0.1809 0.8258 0.049 Uiso 1 1 calc R
C5 C 0.3768(2) 0.21004(10) 0.91407(13) 0.03609(19) Uani 1 1 d U
C6 C 0.3394(2) 0.20571(10) 0.97573(13) 0.0405(2) Uani 1 1 d U
C7 C 0.4568(3) 0.28102(11) 1.01205(14) 0.0484(3) Uani 1 1 d U
H13 H 0.4434 0.3082 1.0420 0.058 Uiso 1 1 calc R
H11 H 0.5372 0.2686 1.0206 0.058 Uiso 1 1 calc R
N1' N 0.0670(2) 0.10426(10) 0.81271(15) 0.0669(5) Uani 1 1 d U
C2 C 0.2253(2) 0.13052(10) 0.94319(14) 0.0451(3) Uani 1 1 d U
C1 C 0.2636(2) 0.16489(10) 0.98856(14) 0.0462(3) Uani 1 1 d U
H15 H 0.2386 0.1611 1.0294 0.055 Uiso 1 1 calc R
C25 C 0.8712(3) 0.22058(12) 0.78713(15) 0.0635(7) Uani 1 1 d U
H16 H 0.8299 0.1899 0.7828 0.076 Uiso 1 1 calc R
C26 C 0.8063(3) 0.26506(12) 0.79107(15) 0.0568(7) Uani 1 1 d U
H19 H 0.7237 0.2637 0.7903 0.068 Uiso 1 1 calc R
C27 C 0.8635(3) 0.31153(11) 0.79615(14) 0.0499(6) Uani 1 1 d U
C31 C 0.8020(3) 0.36186(13) 0.80106(16) 0.0632(7) Uani 1 1 d U
H20 H 0.8489 0.3908 0.7975 0.076 Uiso 1 1 calc R
C30 C 0.6937(3) 0.36932(13) 0.80947(16) 0.0655(6) Uani 1 1 d U
H21 H 0.6458 0.3405 0.8114 0.079 Uiso 1 1 calc R
C22 C 0.6346(3) 0.41988(12) 0.81666(14) 0.0523(4) Uani 1 1 d U
C21 C 0.5304(3) 0.42184(12) 0.84642(17) 0.0682(4) Uani 1 1 d U
H24 H 0.4975 0.3920 0.8615 0.082 Uiso 1 1 calc R
C20 C 0.4739(3) 0.46764(12) 0.85428(18) 0.0684(5) Uani 1 1 d U
H25 H 0.4041 0.4675 0.8756 0.082 Uiso 1 1 calc R
C29 C 1.0427(3) 0.26361(12) 0.79485(17) 0.0678(8) Uani 1 1 d U
H18 H 1.1253 0.2640 0.7969 0.081 Uiso 1 1 calc R
C28 C 0.9848(3) 0.30990(12) 0.79798(16) 0.0613(8) Uani 1 1 d U
H17 H 1.0285 0.3400 0.8014 0.074 Uiso 1 1 calc R
C23 C 0.6757(3) 0.46597(12) 0.79399(16) 0.0621(4) Uani 1 1 d U
H23 H 0.7459 0.4669 0.7730 0.074 Uiso 1 1 calc R
C24 C 0.6134(3) 0.51008(13) 0.80238(17) 0.0664(4) Uani 1 1 d U
H22 H 0.6423 0.5402 0.7859 0.080 Uiso 1 1 calc R
C49 C 0.4284(3) 0.20960(14) 0.68915(15) 0.0665(6) Uani 1 1 d U
H26 H 0.3918 0.1784 0.6959 0.080 Uiso 1 1 calc R
C50 C 0.3590(3) 0.25376(13) 0.69090(15) 0.0667(7) Uani 1 1 d U
H34 H 0.2783 0.2513 0.6973 0.080 Uiso 1 1 calc R
C51 C 0.41070(9) 0.301402(19) 0.68298(14) 0.0727(6) Uani 1 1 d DU
C55 C 0.35821(4) 0.35350(2) 0.68629(16) 0.0866(2) Uani 1 1 d DU
H33 H 0.4102 0.3811 0.6896 0.104 Uiso 1 1 calc R
C54 C 0.25366(4) 0.362393(18) 0.68502(15) 0.0867(2) Uani 1 1 d DU
H32 H 0.2022 0.3347 0.6813 0.104 Uiso 1 1 calc R
C46 C 0.19935(10) 0.41410(2) 0.68883(16) 0.0823(7) Uani 1 1 d DU
N9 N 0.0709(3) 0.50636(12) 0.69608(16) 0.0859(8) Uani 1 1 d U
C45 C 0.2505(3) 0.45920(14) 0.70950(15) 0.0687(6) Uani 1 1 d U
H31 H 0.3310 0.4600 0.7217 0.082 Uiso 1 1 calc R
C44 C 0.1841(3) 0.50310(14) 0.71237(16) 0.0701(7) Uani 1 1 d U
H30 H 0.2227 0.5326 0.7270 0.084 Uiso 1 1 calc R
C53 C 0.5905(3) 0.25507(12) 0.66982(16) 0.0672(7) Uani 1 1 d U
H36 H 0.6711 0.2567 0.6626 0.081 Uiso 1 1 calc R
C52 C 0.5284(3) 0.30044(13) 0.67086(16) 0.0696(7) Uani 1 1 d U
H35 H 0.5674 0.3309 0.6632 0.084 Uiso 1 1 calc R
C37 C 1.1293(3) 0.34556(13) 0.95232(17) 0.0698(3) Uani 1 1 d U
H46 H 1.1257 0.3191 0.9814 0.084 Uiso 1 1 calc R
C38 C 1.0445(3) 0.38344(13) 0.95303(16) 0.0665(3) Uani 1 1 d U
H45 H 0.9850 0.3820 0.9816 0.080 Uiso 1 1 calc R
C39 C 1.04876(7) 0.42355(2) 0.91100(13) 0.0725(3) Uani 1 1 d DU
C34 C 0.84376(9) 0.53832(2) 0.91904(12) 0.0954(3) Uani 1 1 d DU
C33 C 0.8609(3) 0.58098(15) 0.88476(18) 0.0840(3) Uani 1 1 d U
H43 H 0.9231 0.5826 0.8578 0.101 Uiso 1 1 calc R
C32 C 0.7864(3) 0.62175(16) 0.88983(19) 0.0904(3) Uani 1 1 d U
H42 H 0.8018 0.6507 0.8661 0.109 Uiso 1 1 calc R
N7 N 0.6937(3) 0.62349(11) 0.92589(16) 0.0802(3) Uani 1 1 d U
C41 C 1.2182(3) 0.38275(12) 0.87032(17) 0.0663(3) Uani 1 1 d U
H39 H 1.2766 0.3822 0.8411 0.080 Uiso 1 1 calc R
C36 C 0.6777(4) 0.58255(15) 0.9602(2) 0.0973(3) Uani 1 1 d U
H41 H 0.6150 0.5825 0.9870 0.117 Uiso 1 1 calc R
C35 C 0.7489(3) 0.53958(14) 0.9589(2) 0.0883(3) Uani 1 1 d U
H40 H 0.7338 0.5116 0.9843 0.106 Uiso 1 1 calc R
C40 C 1.1387(3) 0.42244(12) 0.86817(16) 0.0629(3) Uani 1 1 d U
H44 H 1.1446 0.4484 0.8385 0.075 Uiso 1 1 calc R
C3' C 0.7993(2) 0.35843(10) 0.09230(15) 0.0447(2) Uani 1 1 d U
C4' C 0.8800(2) 0.31908(10) 0.10443(14) 0.0393(3) Uani 1 1 d U
H48 H 0.9186 0.3169 0.1444 0.047 Uiso 1 1 calc R
C6' C 0.8470(2) 0.28387(10) -0.00131(13) 0.0418(2) Uani 1 1 d U
C7' C 0.9633(3) 0.21104(11) -0.03781(14) 0.0541(3) Uani 1 1 d U
H49 H 1.0392 0.2264 -0.0460 0.065 Uiso 1 1 calc R
H47 H 0.9484 0.1836 -0.0681 0.065 Uiso 1 1 calc R
N1 N 0.6367(2) 0.39578(9) 0.16802(16) 0.0813(4) Uani 1 1 d U
C2' C 0.7418(2) 0.35885(10) 0.03130(15) 0.0465(3) Uani 1 1 d U
C1' C 0.7644(3) 0.32317(11) -0.01374(15) 0.0510(3) Uani 1 1 d U
H50 H 0.7243 0.3250 -0.0533 0.061 Uiso 1 1 calc R
C43 C 0.90122(5) 0.48785(2) 0.93200(4) 0.1085(2) Uani 1 1 d DU
H100 H 0.8759 0.4680 0.9650 0.130 Uiso 1 1 calc R
C47 C 0.0809(3) 0.41624(15) 0.67379(19) 0.0870(2) Uani 1 1 d U
H102 H 0.0399 0.3868 0.6610 0.104 Uiso 1 1 calc R
C48 C 0.0204(4) 0.46260(15) 0.67752(19) 0.0877(2) Uani 1 1 d U
H103 H -0.0606 0.4629 0.6663 0.105 Uiso 1 1 calc R
C42 C 0.98047(5) 0.47185(2) 0.90055(4) 0.1058(2) Uani 1 1 d DU
H104 H 1.0004 0.4919 0.8665 0.127 Uiso 1 1 calc R
H201 H 0.907(2) 0.1749(10) 0.0357(12) 0.059(8) Uiso 1 1 d .
H200 H 0.840(2) 0.2460(9) -0.0739(11) 0.042(7) Uiso 1 1 d .
H203 H 0.588(2) 0.4194(10) 0.1582(12) 0.055(8) Uiso 1 1 d .
H202 H 0.621(3) 0.3655(11) 0.1848(14) 0.075(10) Uiso 1 1 d .
H204 H 0.379(2) 0.3169(10) 0.9359(12) 0.060(8) Uiso 1 1 d .
H205 H 0.020(2) 0.0819(8) 0.8073(11) 0.037(7) Uiso 1 1 d .
H206 H 0.044(2) 0.1306(10) 0.7975(13) 0.067(9) Uiso 1 1 d .

loop_
_atom_site_aniso_label
_atom_site_aniso_U_11
_atom_site_aniso_U_22
_atom_site_aniso_U_33
_atom_site_aniso_U_23
_atom_site_aniso_U_13
_atom_site_aniso_U_12
Cl1 0.0644(4) 0.0590(3) 0.0969(5) 0.0167(3) 0.0201(4) -0.0176(3)
Cl2 0.0568(4) 0.0567(4) 0.1320(7) 0.0131(4) -0.0279(4) 0.0127(3)
S1 0.0447(3) 0.0395(3) 0.0718(3) -0.0074(2) -0.0015(3) -0.0046(3)
S2 0.0474(3) 0.0413(3) 0.0446(2) -0.0008(2) 0.0043(3) -0.0087(2)
S3 0.0533(3) 0.0337(3) 0.0849(3) -0.0048(2) 0.0095(3) 0.0007(3)
S4 0.0474(3) 0.0399(3) 0.0470(3) 0.0014(2) 0.0023(3) 0.0052(2)
O1 0.0644(7) 0.0391(3) 0.1028(10) -0.0118(3) -0.0049(10) 0.0068(4)
O2 0.0409(3) 0.0602(8) 0.0824(10) -0.0183(6) 0.0166(4) -0.0083(3)
O3 0.1011(9) 0.0623(7) 0.0470(3) 0.0134(3) -0.0030(5) -0.0317(6)
O4 0.0858(5) 0.0681(7) 0.0615(3) -0.0200(4) 0.0074(4) -0.0242(8)
O5 0.1002(4) 0.0627(7) 0.0742(4) -0.0201(4) -0.0048(4) 0.0207(8)
O6 0.0657(7) 0.0323(3) 0.1159(10) -0.0030(3) 0.0148(6) -0.0069(5)
O7 0.0390(3) 0.0559(8) 0.0746(9) -0.0090(6) -0.0086(4) 0.0048(3)
O8 0.0944(8) 0.0515(7) 0.0494(3) 0.0116(3) 0.0080(4) 0.0201(6)
N5 0.0557(4) 0.0729(5) 0.0925(8) 0.0298(4) 0.0022(5) -0.0170(5)
N3' 0.0534(7) 0.0629(4) 0.0373(4) -0.0010(3) 0.0001(6) -0.0028(3)
N2' 0.0518(8) 0.0320(4) 0.0555(3) -0.0014(3) -0.0046(5) 0.0038(4)
N6 0.0516(4) 0.0448(3) 0.0822(11) 0.0026(5) -0.0016(4) 0.0054(4)
N12 0.0719(3) 0.0540(3) 0.0636(17) -0.0034(12) 0.0032(13) 0.0088(4)
N10 0.0657(3) 0.0489(3) 0.0662(17) -0.0047(10) -0.0034(7) 0.0092(4)
N8 0.0505(5) 0.0517(4) 0.0667(6) 0.0054(4) -0.0040(4) 0.0025(5)
C5' 0.0331(4) 0.0331(3) 0.0434(3) 0.0016(2) -0.0022(3) -0.0071(3)
N3 0.0663(7) 0.0579(4) 0.0469(4) -0.0066(3) -0.0119(6) -0.0042(3)
N2 0.0505(8) 0.0363(4) 0.0570(3) -0.0020(3) 0.0109(6) -0.0043(4)
C8 0.0708(5) 0.1067(6) 0.1316(7) 0.0644(4) -0.0210(5) -0.0213(4)
C9 0.0747(4) 0.0843(5) 0.1174(7) 0.0603(5) -0.0077(4) -0.0086(3)
C10 0.0560(4) 0.0596(3) 0.0730(8) 0.0023(4) 0.0209(4) 0.0034(3)
C18 0.0829(5) 0.0647(3) 0.1116(13) -0.0101(4) 0.0311(8) -0.0137(3)
C19 0.0874(4) 0.0591(3) 0.1111(14) -0.0151(4) 0.0273(8) -0.0176(3)
C15 0.0645(4) 0.0571(3) 0.0829(10) -0.0153(4) 0.0257(5) -0.0050(3)
C14 0.0725(4) 0.0694(4) 0.0957(10) -0.0023(5) 0.0160(4) 0.0008(3)
C13 0.0603(5) 0.0743(5) 0.1131(9) -0.0140(4) 0.0121(6) -0.0010(3)
C12 0.0573(5) 0.0560(5) 0.0745(8) 0.0086(5) 0.0057(4) 0.0056(4)
C11 0.0465(5) 0.0648(5) 0.0761(7) 0.0042(4) -0.0024(5) 0.0044(3)
C16 0.0574(4) 0.0581(4) 0.1123(10) -0.0067(4) 0.0092(6) -0.0073(3)
C17 0.0682(5) 0.0628(5) 0.1106(11) -0.0039(6) 0.0102(5) -0.0140(4)
N4 0.0653(4) 0.0671(5) 0.1055(12) -0.0159(5) 0.0147(5) -0.0175(5)
C3 0.0297(5) 0.0359(3) 0.0544(2) 0.0025(3) 0.0003(3) 0.0024(3)
C4 0.0364(6) 0.0413(4) 0.0459(4) -0.0037(3) 0.0065(4) -0.0042(3)
C5 0.0356(4) 0.0320(3) 0.0410(3) 0.0009(3) 0.0051(4) 0.0032(3)
C6 0.0370(6) 0.0433(4) 0.0418(3) 0.0022(3) 0.0060(4) 0.0043(3)
C7 0.0494(8) 0.0485(6) 0.0469(3) -0.0084(4) -0.0015(8) 0.0042(4)
N1' 0.0423(3) 0.0444(9) 0.1109(13) 0.0050(10) -0.0210(4) -0.0097(4)
C2 0.0372(7) 0.0375(5) 0.0613(3) 0.0089(3) 0.0095(4) 0.0029(4)
C1 0.0410(7) 0.0487(4) 0.0500(4) 0.0082(3) 0.0122(5) 0.0031(3)
C25 0.0718(3) 0.0521(3) 0.068(2) 0.0014(13) 0.0135(16) -0.0048(3)
C26 0.0547(4) 0.0576(3) 0.0588(19) 0.0018(13) 0.0074(14) -0.0050(3)
C27 0.0562(3) 0.0531(3) 0.0396(17) -0.0004(11) -0.0041(11) -0.0004(3)
C31 0.0655(3) 0.0581(3) 0.065(2) -0.0006(11) -0.0030(9) 0.0061(3)
C30 0.0671(4) 0.0633(3) 0.0653(19) -0.0001(7) -0.0015(7) 0.0098(3)
C22 0.0587(4) 0.0566(3) 0.0406(11) 0.0016(5) -0.0045(4) 0.0020(3)
C21 0.0622(4) 0.0435(3) 0.1003(11) 0.0057(6) 0.0168(4) -0.0056(3)
C20 0.0529(5) 0.0528(4) 0.0999(13) 0.0106(5) 0.0078(5) 0.0029(3)
C29 0.0587(4) 0.0636(4) 0.081(2) -0.0124(16) 0.0047(16) 0.0037(3)
C28 0.0552(3) 0.0538(3) 0.073(2) -0.0059(14) -0.0093(16) -0.0037(3)
C23 0.0548(5) 0.0638(3) 0.0687(13) 0.0072(5) 0.0135(5) 0.0019(3)
C24 0.0624(5) 0.0565(4) 0.0807(12) 0.0084(7) 0.0073(5) -0.0001(4)
C49 0.0636(4) 0.0825(3) 0.0518(19) -0.0195(12) -0.0092(8) 0.0083(3)
C50 0.0599(4) 0.0872(3) 0.0529(19) -0.0079(10) 0.0014(9) 0.0118(3)
C51 0.0994(3) 0.0859(3) 0.0325(17) 0.0036(10) 0.0017(7) 0.0087(3)
C55 0.0869(3) 0.0864(3) 0.0864(5) -0.0003(4) 0.0052(4) 0.0026(2)
C54 0.0870(3) 0.0864(3) 0.0868(5) -0.0008(4) 0.0052(4) 0.0012(2)
C46 0.0884(3) 0.0900(3) 0.069(2) -0.0040(7) 0.0068(9) 0.0052(3)
N9 0.0654(4) 0.0790(3) 0.113(2) 0.0062(7) 0.0035(9) 0.0066(4)
C45 0.0687(4) 0.0852(3) 0.0530(18) 0.0041(7) 0.0092(8) 0.0120(3)
C44 0.0647(4) 0.0814(4) 0.0654(19) 0.0176(8) 0.0133(7) 0.0098(4)
C53 0.0904(4) 0.0522(4) 0.056(2) -0.0052(10) -0.0169(9) -0.0024(3)
C52 0.1020(3) 0.0482(3) 0.059(2) 0.0034(11) 0.0108(7) -0.0025(3)
C37 0.0611(5) 0.0739(5) 0.0745(6) -0.0114(5) 0.0063(4) -0.0242(4)
C38 0.0523(5) 0.0876(4) 0.0617(6) -0.0150(3) 0.0204(4) -0.0218(4)
C39 0.0619(4) 0.0816(4) 0.0712(7) -0.0111(4) -0.0188(4) -0.0288(3)
C34 0.0889(4) 0.0825(3) 0.1107(8) -0.0345(4) -0.0299(4) -0.0187(3)
C33 0.0695(5) 0.0992(3) 0.0824(7) -0.0270(3) -0.0022(4) 0.0125(3)
C32 0.0722(5) 0.0974(4) 0.0989(7) -0.0376(6) -0.0190(4) 0.0124(4)
N7 0.0685(5) 0.0638(4) 0.1053(9) -0.0155(4) -0.0195(4) 0.0283(5)
C41 0.0540(5) 0.0672(5) 0.0750(6) 0.0173(4) -0.0204(5) -0.0215(4)
C36 0.0836(6) 0.0747(5) 0.1287(9) -0.0042(4) -0.0361(5) 0.0002(4)
C35 0.0846(5) 0.0542(4) 0.1222(8) 0.0069(5) -0.0273(4) -0.0127(3)
C40 0.0740(5) 0.0543(5) 0.0579(6) 0.0250(5) -0.0178(4) -0.0196(3)
C3' 0.0350(5) 0.0329(3) 0.0659(3) 0.0027(3) 0.0002(3) -0.0046(3)
C4' 0.0353(6) 0.0357(4) 0.0467(4) 0.0007(3) -0.0002(4) -0.0023(3)
C6' 0.0373(6) 0.0418(4) 0.0454(3) 0.0034(3) -0.0047(4) -0.0107(3)
C7' 0.0639(7) 0.0482(6) 0.0506(3) -0.0079(4) 0.0051(9) -0.0078(4)
N1 0.0667(3) 0.0338(9) 0.1483(10) 0.0084(7) 0.0472(4) 0.0127(5)
C2' 0.0283(6) 0.0381(5) 0.0723(3) 0.0124(3) -0.0054(4) -0.0070(4)
C1' 0.0435(6) 0.0460(4) 0.0614(4) 0.0097(3) -0.0151(5) -0.0086(3)
C43 0.1081(3) 0.1081(3) 0.1092(5) -0.0019(3) 0.0059(3) 0.0029(2)
C47 0.0875(3) 0.0844(3) 0.0890(5) -0.0018(4) 0.0034(4) -0.0003(2)
C48 0.0863(3) 0.0868(3) 0.0899(5) -0.0012(4) 0.0035(4) 0.0009(2)
C42 0.1055(3) 0.1052(3) 0.1063(5) -0.0006(3) 0.0044(3) 0.0023(2)

loop_
_atom_type_symbol
_atom_type_description
_atom_type_scat_dispersion_real
_atom_type_scat_dispersion_imag
_atom_type_scat_source
C C 0.0033 0.0016 'International Tables Vol C Tables 4.2.6.8 and 6.1.1.4'
H H 0.0000 0.0000 'International Tables Vol C Tables 4.2.6.8 and 6.1.1.4'
N N 0.0061 0.0033 'International Tables Vol C Tables 4.2.6.8 and 6.1.1.4'
O O 0.0106 0.0060 'International Tables Vol C Tables 4.2.6.8 and 6.1.1.4'
S S 0.1246 0.1234 'International Tables Vol C Tables 4.2.6.8 and 6.1.1.4'
Cl Cl 0.1484 0.1585 'International Tables Vol C Tables 4.2.6.8 and 6.1.1.4'

loop_
_geom_angle_atom_site_label_1
_geom_angle_atom_site_label_2
_geom_angle_atom_site_label_3
_geom_angle
O4 S1 O1 117.36(14)
O4 S1 N1' 112.83(15)
O1 S1 N1' 107.37(14)
O4 S1 C3 104.20(13)
O1 S1 C3 109.79(14)
N1' S1 C3 104.50(14)
O3 S2 O2 118.70(14)
O3 S2 N2' 108.47(13)
O2 S2 N2' 107.78(13)
O3 S2 C5 110.22(13)
O2 S2 C5 108.74(12)
N2' S2 C5 101.54(13)
O5 S3 O6 118.20(14)
O5 S3 N1 110.62(16)
O6 S3 N1 107.09(13)
O5 S3 C3' 104.37(14)
O6 S3 C3' 109.55(15)
N1 S3 C3' 106.44(14)
O8 S4 O7 118.42(13)
O8 S4 N2 107.89(13)
O7 S4 N2 108.33(13)
O8 S4 C5' 109.93(13)
O7 S4 C5' 108.61(12)
N2 S4 C5' 102.48(12)
C12 N5 C8 114.5(3)
C6 N3' C7 122.7(2)
C6 N3' H14 118.7
C7 N3' H14 118.7
C7 N2' S2 113.16(18)
C7 N2' H204 118.7(17)
S2 N2' H204 105.9(17)
C20 N6 C24 115.5(3)
C29 N12 C25 115.2(3)
C53 N10 C49 115.1(3)
C37 N8 C41 117.4(3)
C4' C5' C6' 120.7(2)
C4' C5' S4 119.5(2)
C6' C5' S4 119.6(2)
C6' N3 C7' 123.5(2)
C6' N3 H200 125(2)
C7' N3 H200 111(2)
C7' N2 S4 112.70(18)
C7' N2 H201 114.3(18)
S4 N2 H201 109.9(18)
N5 C8 C9 124.7(4)
N5 C8 H1 117.7
C9 C8 H1 117.7
C10 C9 C8 118.7(4)
C10 C9 H3 120.6
C8 C9 H3 120.6
C11 C10 C9 116.4(3)
C11 C10 C18 120.7(3)
C9 C10 C18 122.9(3)
C19 C18 C10 129.8(4)
C19 C18 H4 115.1
C10 C18 H4 115.1
C18 C19 C15 128.8(4)
C18 C19 H8 115.6
C15 C19 H8 115.6
C16 C15 C14 117.9(3)
C16 C15 C19 117.7(3)
C14 C15 C19 124.5(3)
C15 C14 C13 117.1(3)
C15 C14 H5 121.5
C13 C14 H5 121.5
N4 C13 C14 125.3(3)
N4 C13 H2 117.3
C14 C13 H2 117.3
N5 C12 C11 125.2(3)
N5 C12 H10 117.4
C11 C12 H10 117.4
C12 C11 C10 120.4(3)
C12 C11 H9 119.8
C10 C11 H9 119.8
C17 C16 C15 119.2(3)
C17 C16 H7 120.4
C15 C16 H7 120.4
N4 C17 C16 126.1(4)
N4 C17 H6 116.9
C16 C17 H6 116.9
C13 N4 C17 114.4(3)
C4 C3 C2 117.7(3)
C4 C3 S1 118.5(2)
C2 C3 S1 123.8(2)
C3 C4 C5 122.0(3)
C3 C4 H12 119.0
C5 C4 H12 119.0
C4 C5 C6 120.4(2)
C4 C5 S2 119.6(2)
C6 C5 S2 119.9(2)
N3' C6 C5 121.8(2)
N3' C6 C1 120.7(3)
C5 C6 C1 117.5(2)
N2' C7 N3' 113.3(2)
N2' C7 H13 108.9
N3' C7 H13 108.9
N2' C7 H11 108.9
N3' C7 H11 108.9
H13 C7 H11 107.7
S1 N1' H205 125.1(16)
S1 N1' H206 115(2)
H205 N1' H206 113(3)
C1 C2 C3 119.9(3)
C1 C2 Cl1 118.6(2)
C3 C2 Cl1 121.5(2)
C2 C1 C6 122.4(3)
C2 C1 H15 118.8
C6 C1 H15 118.8
N12 C25 C26 123.8(3)
N12 C25 H16 118.1
C26 C25 H16 118.1
C27 C26 C25 120.1(3)
C27 C26 H19 119.9
C25 C26 H19 119.9
C28 C27 C26 116.0(3)
C28 C27 C31 119.5(3)
C26 C27 C31 124.5(3)
C30 C31 C27 127.2(3)
C30 C31 H20 116.4
C27 C31 H20 116.4
C31 C30 C22 126.4(3)
C31 C30 H21 116.8
C22 C30 H21 116.8
C21 C22 C23 116.1(3)
C21 C22 C30 118.8(3)
C23 C22 C30 125.1(3)
C22 C21 C20 120.4(3)
C22 C21 H24 119.8
C20 C21 H24 119.8
N6 C20 C21 124.3(3)
N6 C20 H25 117.8
C21 C20 H25 117.8
N12 C29 C28 124.8(3)
N12 C29 H18 117.6
C28 C29 H18 117.6
C27 C28 C29 120.1(3)
C27 C28 H17 120.0
C29 C28 H17 120.0
C24 C23 C22 120.3(3)
C24 C23 H23 119.8
C22 C23 H23 119.8
N6 C24 C23 123.2(3)
N6 C24 H22 118.4
C23 C24 H22 118.4
N10 C49 C50 124.0(3)
N10 C49 H26 118.0
C50 C49 H26 118.0
C51 C50 C49 120.0(3)
C51 C50 H34 120.0
C49 C50 H34 120.0
C52 C51 C50 115.1(2)
C52 C51 C55 114.73(16)
C50 C51 C55 130.16(17)
C54 C55 C51 124.65(6)
C54 C55 H33 117.7
C51 C55 H33 117.7
C55 C54 C46 125.52(7)
C55 C54 H32 117.2
C46 C54 H32 117.2
C47 C46 C45 115.3(2)
C47 C46 C54 115.27(19)
C45 C46 C54 129.22(18)
C44 N9 C48 114.6(3)
C46 C45 C44 120.9(3)
C46 C45 H31 119.5
C44 C45 H31 119.5
N9 C44 C45 124.7(3)
N9 C44 H30 117.7
C45 C44 H30 117.7
N10 C53 C52 124.6(3)
N10 C53 H36 117.7
C52 C53 H36 117.7
C51 C52 C53 121.2(3)
C51 C52 H35 119.4
C53 C52 H35 119.4
N8 C37 C38 123.5(3)
N8 C37 H46 118.2
C38 C37 H46 118.2
C39 C38 C37 119.4(3)
C39 C38 H45 120.3
C37 C38 H45 120.3
C38 C39 C40 117.09(19)
C38 C39 C42 134.8(2)
C40 C39 C42 108.00(18)
C33 C34 C35 116.2(2)
C33 C34 C43 139.2(2)
C35 C34 C43 104.42(19)
C34 C33 C32 119.7(3)
C34 C33 H43 120.1
C32 C33 H43 120.1
N7 C32 C33 125.4(4)
N7 C32 H42 117.3
C33 C32 H42 117.3
C36 N7 C32 115.3(3)
N8 C41 C40 123.1(3)
N8 C41 H39 118.4
C40 C41 H39 118.4
N7 C36 C35 123.6(4)
N7 C36 H41 118.2
C35 C36 H41 118.2
C36 C35 C34 119.8(3)
C36 C35 H40 120.1
C34 C35 H40 120.1
C41 C40 C39 119.4(3)
C41 C40 H44 120.3
C39 C40 H44 120.3
C4' C3' C2' 115.9(3)
C4' C3' S3 119.4(2)
C2' C3' S3 124.7(2)
C5' C4' C3' 122.7(3)
C5' C4' H48 118.7
C3' C4' H48 118.7
N3 C6' C1' 121.4(3)
N3 C6' C5' 121.6(2)
C1' C6' C5' 117.0(3)
N3 C7' N2 110.8(2)
N3 C7' H49 109.5
N2 C7' H49 109.5
N3 C7' H47 109.5
N2 C7' H47 109.5
H49 C7' H47 108.1
S3 N1 H203 119.4(18)
S3 N1 H202 113.1(19)
H203 N1 H202 127(3)
C1' C2' C3' 122.5(3)
C1' C2' Cl2 117.2(2)
C3' C2' Cl2 120.3(2)
C2' C1' C6' 121.3(3)
C2' C1' H50 119.4
C6' C1' H50 119.4
C42 C43 C34 121.93(10)
C42 C43 H100 119.0
C34 C43 H100 119.0
C46 C47 C48 120.0(3)
C46 C47 H102 120.0
C48 C47 H102 120.0
N9 C48 C47 124.4(4)
N9 C48 H103 117.8
C47 C48 H103 117.8
C43 C42 C39 126.82(11)
C43 C42 H104 116.6
C39 C42 H104 116.6

loop_
_geom_bond_atom_site_label_1
_geom_bond_atom_site_label_2
_geom_bond_distance
Cl1 C2 1.710(3)
Cl2 C2' 1.729(3)
S1 O4 1.431(2)
S1 O1 1.431(2)
S1 N1' 1.584(3)
S1 C3 1.764(3)
S2 O3 1.420(2)
S2 O2 1.440(2)
S2 N2' 1.621(2)
S2 C5 1.752(3)
S3 O5 1.433(3)
S3 O6 1.433(2)
S3 N1 1.596(3)
S3 C3' 1.759(3)
S4 O8 1.425(2)
S4 O7 1.433(2)
S4 N2 1.626(2)
S4 C5' 1.752(3)
N5 C12 1.316(4)
N5 C8 1.323(5)
N3' C6 1.368(4)
N3' C7 1.449(4)
N3' H14 0.8600
N2' C7 1.441(4)
N2' H204 0.88(3)
N6 C20 1.323(4)
N6 C24 1.351(4)
N12 C29 1.314(4)
N12 C25 1.333(4)
N10 C53 1.322(4)
N10 C49 1.333(4)
N8 C37 1.325(4)
N8 C41 1.335(4)
C5' C4' 1.384(4)
C5' C6' 1.410(4)
N3 C6' 1.353(4)
N3 C7' 1.444(4)
N3 H200 0.67(2)
N2 C7' 1.463(4)
N2 H201 0.83(3)
C8 C9 1.381(5)
C8 H1 0.9300
C9 C10 1.375(5)
C9 H3 0.9300
C10 C11 1.358(5)
C10 C18 1.497(5)
C18 C19 1.202(5)
C18 H4 0.9300
C19 C15 1.483(5)
C19 H8 0.9300
C15 C16 1.362(5)
C15 C14 1.394(5)
C14 C13 1.400(5)
C14 H5 0.9300
C13 N4 1.321(5)
C13 H2 0.9300
C12 C11 1.349(4)
C12 H10 0.9300
C11 H9 0.9300
C16 C17 1.357(5)
C16 H7 0.9300
C17 N4 1.320(4)
C17 H6 0.9300
C3 C4 1.381(4)
C3 C2 1.431(4)
C4 C5 1.395(4)
C4 H12 0.9300
C5 C6 1.399(4)
C6 C1 1.405(4)
C7 H13 0.9700
C7 H11 0.9700
N1' H205 0.79(2)
N1' H206 0.80(3)
C2 C1 1.368(4)
C1 H15 0.9300
C25 C26 1.381(4)
C25 H16 0.9300
C26 C27 1.379(4)
C26 H19 0.9300
C27 C28 1.366(4)
C27 C31 1.496(4)
C31 C30 1.259(5)
C31 H20 0.9300
C30 C22 1.494(5)
C30 H21 0.9300
C22 C21 1.366(5)
C22 C23 1.389(4)
C21 C20 1.373(4)
C21 H24 0.9300
C20 H25 0.9300
C29 C28 1.380(5)
C29 H18 0.9300
C28 H17 0.9300
C23 C24 1.368(5)
C23 H23 0.9300
C24 H22 0.9300
C49 C50 1.398(5)
C49 H26 0.9300
C50 C51 1.391(4)
C50 H34 0.9300
C51 C52 1.366(4)
C51 C55 1.4905(7)
C55 C54 1.2000(6)
C55 H33 0.9300
C54 C46 1.4902(7)
C54 H32 0.9300
C46 C47 1.356(4)
C46 C45 1.374(4)
N9 C44 1.306(4)
N9 C48 1.328(5)
C45 C44 1.375(5)
C45 H31 0.9300
C44 H30 0.9300
C53 C52 1.380(5)
C53 H36 0.9300
C52 H35 0.9300
C37 C38 1.377(5)
C37 H46 0.9300
C38 C39 1.379(4)
C38 H45 0.9300
C39 C40 1.399(4)
C39 C42 1.4904(7)
C34 C33 1.352(4)
C34 C35 1.400(5)
C34 C43 1.4904(7)
C33 C32 1.366(5)
C33 H43 0.9300
C32 N7 1.330(5)
C32 H42 0.9300
N7 C36 1.314(5)
C41 C40 1.371(5)
C41 H39 0.9300
C36 C35 1.384(5)
C36 H41 0.9300
C35 H40 0.9300
C40 H44 0.9300
C3' C4' 1.389(4)
C3' C2' 1.410(4)
C4' H48 0.9300
C6' C1' 1.402(4)
C7' H49 0.9700
C7' H47 0.9700
N1 H203 0.85(2)
N1 H202 0.89(3)
C2' C1' 1.369(4)
C1' H50 0.9300
C43 C42 1.2190(7)
C43 H100 0.9300
C47 C48 1.397(5)
C47 H102 0.9300
C48 H103 0.9300
C42 H104 0.9300

loop_
_geom_torsion_atom_site_label_1
_geom_torsion_atom_site_label_2
_geom_torsion_atom_site_label_3
_geom_torsion_atom_site_label_4
_geom_torsion
O3 S2 N2' C7 168.2(2)
O2 S2 N2' C7 -62.1(2)
C5 S2 N2' C7 52.1(2)
O8 S4 C5' C4' 44.2(2)
O7 S4 C5' C4' -86.8(2)
N2 S4 C5' C4' 158.7(2)
O8 S4 C5' C6' -131.3(2)
O7 S4 C5' C6' 97.7(2)
N2 S4 C5' C6' -16.8(2)
O8 S4 N2 C7' 165.8(2)
O7 S4 N2 C7' -64.9(2)
C5' S4 N2 C7' 49.8(2)
C12 N5 C8 C9 -0.5(6)
N5 C8 C9 C10 -1.1(7)
C8 C9 C10 C11 2.7(5)
C8 C9 C10 C18 -178.2(4)
C11 C10 C18 C19 -171.2(4)
C9 C10 C18 C19 9.8(7)
C10 C18 C19 C15 178.2(4)
C18 C19 C15 C16 179.0(4)
C18 C19 C15 C14 -1.6(7)
C16 C15 C14 C13 0.2(5)
C19 C15 C14 C13 -179.2(3)
C15 C14 C13 N4 0.9(6)
C8 N5 C12 C11 0.4(5)
N5 C12 C11 C10 1.3(6)
C9 C10 C11 C12 -2.8(5)
C18 C10 C11 C12 178.1(3)
C14 C15 C16 C17 -0.7(5)
C19 C15 C16 C17 178.7(3)
C15 C16 C17 N4 0.2(6)
C14 C13 N4 C17 -1.3(6)
C16 C17 N4 C13 0.8(6)
O4 S1 C3 C4 0.0(2)
O1 S1 C3 C4 126.5(2)
N1' S1 C3 C4 -118.6(2)
O4 S1 C3 C2 178.9(2)
O1 S1 C3 C2 -54.6(3)
N1' S1 C3 C2 60.3(3)
C2 C3 C4 C5 -0.5(4)
S1 C3 C4 C5 178.5(2)
C3 C4 C5 C6 -2.9(4)
C3 C4 C5 S2 -179.8(2)
O3 S2 C5 C4 38.7(3)
O2 S2 C5 C4 -93.0(2)
N2' S2 C5 C4 153.5(2)
O3 S2 C5 C6 -138.2(2)
O2 S2 C5 C6 90.0(2)
N2' S2 C5 C6 -23.4(2)
C7 N3' C6 C5 -3.5(4)
C7 N3' C6 C1 176.9(2)
C4 C5 C6 N3' -176.2(2)
S2 C5 C6 N3' 0.7(4)
C4 C5 C6 C1 3.5(4)
S2 C5 C6 C1 -179.6(2)
S2 N2' C7 N3' -60.9(3)
C6 N3' C7 N2' 34.0(4)
C4 C3 C2 C1 3.1(4)
S1 C3 C2 C1 -175.8(2)
C4 C3 C2 Cl1 -176.2(2)
S1 C3 C2 Cl1 4.9(3)
C3 C2 C1 C6 -2.5(4)
Cl1 C2 C1 C6 176.8(2)
N3' C6 C1 C2 178.8(3)
C5 C6 C1 C2 -0.8(4)
C29 N12 C25 C26 -0.6(5)
N12 C25 C26 C27 1.4(5)
C25 C26 C27 C28 -1.0(5)
C25 C26 C27 C31 -179.6(3)
C28 C27 C31 C30 -168.7(4)
C26 C27 C31 C30 9.9(5)
C27 C31 C30 C22 177.6(3)
C31 C30 C22 C21 -157.6(4)
C31 C30 C22 C23 23.9(5)
C23 C22 C21 C20 -1.9(5)
C30 C22 C21 C20 179.6(3)
C24 N6 C20 C21 0.4(5)
C22 C21 C20 N6 1.5(6)
C25 N12 C29 C28 -0.6(5)
C26 C27 C28 C29 -0.1(5)
C31 C27 C28 C29 178.6(3)
N12 C29 C28 C27 0.9(5)
C21 C22 C23 C24 0.5(5)
C30 C22 C23 C24 179.0(3)
C20 N6 C24 C23 -1.8(5)
C22 C23 C24 N6 1.4(5)
C53 N10 C49 C50 0.8(5)
N10 C49 C50 C51 -2.0(5)
C49 C50 C51 C52 3.0(4)
C49 C50 C51 C55 -176.3(3)
C52 C51 C55 C54 165.9(4)
C50 C51 C55 C54 -14.8(6)
C51 C55 C54 C46 179.4(3)
C55 C54 C46 C47 167.2(4)
C55 C54 C46 C45 -17.7(6)
C47 C46 C45 C44 -1.8(5)
C54 C46 C45 C44 -176.9(3)
C48 N9 C44 C45 2.0(5)
C46 C45 C44 N9 -0.4(5)
C49 N10 C53 C52 -0.7(5)
C50 C51 C52 C53 -2.9(5)
C55 C51 C52 C53 176.5(3)
N10 C53 C52 C51 1.9(5)
C41 N8 C37 C38 -1.0(5)
N8 C37 C38 C39 -0.9(5)
C37 C38 C39 C40 1.8(4)
C37 C38 C39 C42 -175.1(2)
C35 C34 C33 C32 -0.8(5)
C43 C34 C33 C32 -175.8(3)
C34 C33 C32 N7 -1.1(6)
C33 C32 N7 C36 2.3(6)
C37 N8 C41 C40 2.1(5)
C32 N7 C36 C35 -1.6(6)
N7 C36 C35 C34 -0.2(6)
C33 C34 C35 C36 1.4(5)
C43 C34 C35 C36 178.0(3)
N8 C41 C40 C39 -1.1(5)
C38 C39 C40 C41 -0.9(4)
C42 C39 C40 C41 176.8(3)
O5 S3 C3' C4' 0.9(3)
O6 S3 C3' C4' 128.4(2)
N1 S3 C3' C4' -116.2(2)
O5 S3 C3' C2' 179.1(2)
O6 S3 C3' C2' -53.4(3)
N1 S3 C3' C2' 62.1(3)
C6' C5' C4' C3' -1.7(4)
S4 C5' C4' C3' -177.1(2)
C2' C3' C4' C5' 1.5(4)
S3 C3' C4' C5' 179.9(2)
C7' N3 C6' C1' 173.4(3)
C7' N3 C6' C5' -5.6(4)
C4' C5' C6' N3 180.0(3)
S4 C5' C6' N3 -4.6(4)
C4' C5' C6' C1' 1.0(4)
S4 C5' C6' C1' 176.4(2)
C6' N3 C7' N2 40.3(4)
S4 N2 C7' N3 -63.8(3)
C4' C3' C2' C1' -0.7(4)
S3 C3' C2' C1' -179.0(2)
C4' C3' C2' Cl2 -179.4(2)
S3 C3' C2' Cl2 2.3(4)
C3' C2' C1' C6' 0.1(4)
Cl2 C2' C1' C6' 178.8(2)
N3 C6' C1' C2' -179.2(3)
C5' C6' C1' C2' -0.2(4)
C33 C34 C43 C42 -12.2(4)
C35 C34 C43 C42 172.46(19)
C45 C46 C47 C48 2.4(5)
C54 C46 C47 C48 178.2(3)
C44 N9 C48 C47 -1.3(6)
C46 C47 C48 N9 -1.0(6)
C34 C43 C42 C39 176.52(12)
C38 C39 C42 C43 2.9(3)
C40 C39 C42 C43 -174.22(16)
